data_2216084
loop_
_publ_author_name
'Artur Sikorski'
'Karol Krzymi\'nski'
'Piotr Malecha'
'Tadeusz Lis'
'Jerzy B\/la\.zejowski'

_publ_section_title
;
 9-(2-<i>tert</i>-Butylphenoxycarbonyl)-10-methylacridinium
 trifluoromethanesulfonate
;
_journal_coeditor_code OM2169
_journal_issue 11
_journal_name_full 'Acta Crystallographica Section E'
_journal_page_first o4484
_journal_page_last o4485
_journal_paper_doi 10.1107/S1600536807052002
_journal_volume 63
_journal_year 2007
_chemical_formula_iupac 'C25 H24 N O2 +, C F3 O3 S -'
_chemical_formula_moiety 'C25 H24 N O2 +, C F3 O3 S -'
_chemical_formula_sum 'C26 H24 F3 N O5 S'
_chemical_formula_weight 519.52
_chemical_name_systematic
;
9-(2-tert-Butylphenoxycarbonyl)-10-methylacridinium trifluoromethanesulfonate
;
_space_group_IT_number 14
_symmetry_cell_setting monoclinic
_symmetry_space_group_name_Hall '-P 2ybc'
_symmetry_space_group_name_H-M 'P 1 21/c 1'
_atom_sites_solution_hydrogens geom
_atom_sites_solution_primary direct
_atom_sites_solution_secondary difmap
_cell_angle_alpha 90.00
_cell_angle_beta 102.56(3)
_cell_angle_gamma 90.00
_cell_formula_units_Z 4
_cell_length_a 15.307(4)
_cell_length_b 13.480(3)
_cell_length_c 12.263(3)
_cell_measurement_reflns_used 29629
_cell_measurement_temperature 100(2)
_cell_measurement_theta_max 30.00
_cell_measurement_theta_min 3.12
_cell_volume 2469.8(11)
_computing_cell_refinement 'CrysAlis RED (Oxford Diffraction, 2003)'
_computing_data_collection 'CrysAlis CCD (Oxford Diffraction, 2003)'
_computing_data_reduction 'CrysAlis RED (Oxford Diffraction, 2003)'
_computing_molecular_graphics 'ORTEPII (Johnson, 1976)'
_computing_publication_material 'SHELXL97 (Sheldrick, 1997) and PLATON (Spek, 2003)'
_computing_structure_refinement 'SHELXL97 (Sheldrick, 1997)'
_computing_structure_solution 'SHELXS97 (Sheldrick, 1997)'
_diffrn_ambient_temperature 100(2)
_diffrn_measured_fraction_theta_full 0.989
_diffrn_measured_fraction_theta_max 0.989
_diffrn_measurement_device_type 'Kuma KM4 CCD \k-geometry'
_diffrn_measurement_method \w
_diffrn_radiation_monochromator graphite
_diffrn_radiation_source 'fine-focus sealed tube'
_diffrn_radiation_type MoK\a
_diffrn_radiation_wavelength 0.71073
_diffrn_reflns_av_R_equivalents 0.0559
_diffrn_reflns_av_sigmaI/netI 0.0596
_diffrn_reflns_limit_h_max 21
_diffrn_reflns_limit_h_min -20
_diffrn_reflns_limit_k_max 15
_diffrn_reflns_limit_k_min -18
_diffrn_reflns_limit_l_max 16
_diffrn_reflns_limit_l_min -17
_diffrn_reflns_number 29629
_diffrn_reflns_theta_full 30.00
_diffrn_reflns_theta_max 30.00
_diffrn_reflns_theta_min 3.12
_diffrn_standards_number 0
_exptl_absorpt_coefficient_mu 0.192
_exptl_absorpt_correction_type none
_exptl_crystal_colour pale-yellow
_exptl_crystal_density_diffrn 1.397
_exptl_crystal_density_method 'not measured'
_exptl_crystal_description plate
_exptl_crystal_F_000 1080
_exptl_crystal_size_max 0.50
_exptl_crystal_size_mid 0.40
_exptl_crystal_size_min 0.07
_refine_diff_density_max 0.390
_refine_diff_density_min -0.362
_refine_ls_extinction_method none
_refine_ls_goodness_of_fit_ref 1.001
_refine_ls_hydrogen_treatment constr
_refine_ls_matrix_type full
_refine_ls_number_parameters 329
_refine_ls_number_reflns 7120
_refine_ls_number_restraints 0
_refine_ls_restrained_S_all 1.001
_refine_ls_R_factor_all 0.0912
_refine_ls_R_factor_gt 0.0468
_refine_ls_shift/su_max 0.001
_refine_ls_shift/su_mean 0.000
_refine_ls_structure_factor_coef Fsqd
_refine_ls_weighting_details 'calc w=1/[\s^2^(Fo^2^)+(0.0485P)^2^] where P=(Fo^2^+2Fc^2^)/3'
_refine_ls_weighting_scheme calc
_refine_ls_wR_factor_gt 0.0908
_refine_ls_wR_factor_ref 0.1018
_reflns_number_gt 4774
_reflns_number_total 7120
_reflns_threshold_expression I>2\s(I)
_cod_data_source_file om2169.cif
_cod_data_source_block I
_cod_original_cell_volume 2469.8(10)
_cod_original_sg_symbol_H-M 'P 21/c'
_cod_database_code 2216084
_cod_database_fobs_code 2216084

loop_
_symmetry_equiv_pos_as_xyz
'x, y, z'
'-x, y+1/2, -z+1/2'
'-x, -y, -z'
'x, -y-1/2, z-1/2'

loop_
_atom_site_type_symbol
_atom_site_label
_atom_site_fract_x
_atom_site_fract_y
_atom_site_fract_z
_atom_site_U_iso_or_equiv
_atom_site_adp_type
_atom_site_calc_flag
_atom_site_refinement_flags
_atom_site_occupancy
C C1 0.18044(10) 0.44204(12) 0.37019(13) 0.0225(3) Uani d . 1
H H1 0.2153 0.4694 0.4371 0.027 Uiso calc R 1
C C2 0.14022(10) 0.50362(12) 0.28609(14) 0.0257(4) Uani d . 1
H H2 0.1476 0.5734 0.2937 0.031 Uiso calc R 1
C C3 0.08736(11) 0.46260(13) 0.18723(14) 0.0263(4) Uani d . 1
H H3 0.0602 0.5060 0.1286 0.032 Uiso calc R 1
C C4 0.07408(10) 0.36328(12) 0.17317(13) 0.0240(3) Uani d . 1
H H4 0.0373 0.3383 0.1063 0.029 Uiso calc R 1
C C5 0.13276(11) 0.02677(12) 0.31435(15) 0.0275(4) Uani d . 1
H H5 0.0960 0.0010 0.2479 0.033 Uiso calc R 1
C C6 0.17425(12) -0.03608(13) 0.39641(16) 0.0322(4) Uani d . 1
H H6 0.1658 -0.1056 0.3863 0.039 Uiso calc R 1
C C7 0.22935(12) -0.00065(13) 0.49580(15) 0.0307(4) Uani d . 1
H H7 0.2576 -0.0461 0.5516 0.037 Uiso calc R 1
C C8 0.24223(11) 0.09821(12) 0.51229(14) 0.0254(4) Uani d . 1
H H8 0.2796 0.1215 0.5796 0.030 Uiso calc R 1
C C9 0.21201(9) 0.27061(11) 0.44236(12) 0.0180(3) Uani d . 1
N N10 0.10445(8) 0.19637(9) 0.24688(11) 0.0203(3) Uani d . 1
C C11 0.17080(10) 0.33657(11) 0.35902(12) 0.0190(3) Uani d . 1
C C12 0.11555(10) 0.29719(11) 0.25893(13) 0.0199(3) Uani d . 1
C C13 0.20006(10) 0.16768(11) 0.42931(13) 0.0190(3) Uani d . 1
C C14 0.14451(10) 0.13085(11) 0.32812(13) 0.0200(3) Uani d . 1
C C15 0.26928(9) 0.30738(11) 0.55043(13) 0.0184(3) Uani d . 1
O O16 0.34079(7) 0.35813(7) 0.53231(8) 0.0187(2) Uani d . 1
O O17 0.25354(7) 0.29088(8) 0.64040(9) 0.0262(3) Uani d . 1
C C18 0.40531(10) 0.39120(11) 0.62741(13) 0.0191(3) Uani d . 1
C C19 0.49459(10) 0.36474(11) 0.63384(13) 0.0228(3) Uani d . 1
C C20 0.55491(11) 0.40454(13) 0.72586(15) 0.0308(4) Uani d . 1
H H20 0.6168 0.3898 0.7350 0.037 Uiso calc R 1
C C21 0.52788(12) 0.46475(13) 0.80441(15) 0.0337(4) Uani d . 1
H H21 0.5711 0.4899 0.8658 0.040 Uiso calc R 1
C C22 0.43907(12) 0.48808(12) 0.79388(14) 0.0290(4) Uani d . 1
H H22 0.4206 0.5291 0.8477 0.035 Uiso calc R 1
C C23 0.37686(11) 0.45117(11) 0.70407(14) 0.0234(3) Uani d . 1
H H23 0.3152 0.4669 0.6952 0.028 Uiso calc R 1
C C24 0.52464(11) 0.29761(12) 0.54776(15) 0.0285(4) Uani d . 1
C C25 0.62422(13) 0.27135(19) 0.5846(2) 0.0582(7) Uani d . 1
H H25C 0.6411 0.2266 0.5296 0.087 Uiso calc R 1
H H25B 0.6351 0.2385 0.6576 0.087 Uiso calc R 1
H H25A 0.6601 0.3321 0.5900 0.087 Uiso calc R 1
C C26 0.50849(15) 0.34945(15) 0.43347(17) 0.0466(5) Uani d . 1
H H26C 0.5263 0.3051 0.3788 0.070 Uiso calc R 1
H H26B 0.5440 0.4105 0.4398 0.070 Uiso calc R 1
H H26A 0.4448 0.3658 0.4090 0.070 Uiso calc R 1
C C27 0.47260(12) 0.19901(12) 0.53535(16) 0.0303(4) Uani d . 1
H H27C 0.5035 0.1502 0.4979 0.045 Uiso calc R 1
H H27B 0.4120 0.2098 0.4908 0.045 Uiso calc R 1
H H27A 0.4692 0.1742 0.6094 0.045 Uiso calc R 1
C C28 0.04879(11) 0.15863(13) 0.14064(14) 0.0286(4) Uani d . 1
H H28C 0.0551 0.0864 0.1374 0.043 Uiso calc R 1
H H28B 0.0686 0.1890 0.0775 0.043 Uiso calc R 1
H H28A -0.0141 0.1755 0.1368 0.043 Uiso calc R 1
S S29 0.08377(3) 0.77767(3) 0.14174(3) 0.02144(10) Uani d . 1
O O30 0.04026(8) 0.87134(8) 0.11081(9) 0.0279(3) Uani d . 1
O O31 0.04331(8) 0.69409(9) 0.07621(10) 0.0339(3) Uani d . 1
O O32 0.11069(8) 0.75903(9) 0.26006(9) 0.0312(3) Uani d . 1
C C33 0.19027(11) 0.79272(12) 0.10050(14) 0.0257(4) Uani d . 1
F F34 0.17898(7) 0.80771(9) -0.00912(9) 0.0457(3) Uani d . 1
F F35 0.24265(7) 0.71301(8) 0.12630(9) 0.0428(3) Uani d . 1
F F36 0.23632(7) 0.86934(8) 0.15244(10) 0.0414(3) Uani d . 1

loop_
_atom_site_aniso_label
_atom_site_aniso_U_11
_atom_site_aniso_U_22
_atom_site_aniso_U_33
_atom_site_aniso_U_12
_atom_site_aniso_U_13
_atom_site_aniso_U_23
C1 0.0206(8) 0.0202(8) 0.0250(8) 0.0011(6) 0.0011(6) -0.0019(6)
C2 0.0244(8) 0.0203(8) 0.0322(9) 0.0024(7) 0.0057(7) 0.0031(7)
C3 0.0228(8) 0.0296(9) 0.0262(9) 0.0053(7) 0.0051(7) 0.0070(7)
C4 0.0192(8) 0.0330(9) 0.0190(8) 0.0018(7) 0.0025(6) -0.0003(7)
C5 0.0255(9) 0.0235(9) 0.0326(10) -0.0062(7) 0.0047(7) -0.0090(7)
C6 0.0364(10) 0.0178(8) 0.0422(11) -0.0036(7) 0.0081(8) -0.0038(8)
C7 0.0330(10) 0.0200(8) 0.0379(10) -0.0005(7) 0.0046(8) 0.0036(8)
C8 0.0239(8) 0.0218(8) 0.0287(9) -0.0023(7) 0.0018(7) 0.0004(7)
C9 0.0143(7) 0.0209(8) 0.0192(7) -0.0009(6) 0.0044(5) -0.0016(6)
N10 0.0160(6) 0.0232(7) 0.0212(7) -0.0008(5) 0.0032(5) -0.0061(5)
C11 0.0167(7) 0.0202(8) 0.0205(8) 0.0010(6) 0.0052(6) -0.0016(6)
C12 0.0145(7) 0.0244(8) 0.0212(8) 0.0014(6) 0.0049(6) -0.0019(6)
C13 0.0157(7) 0.0194(8) 0.0227(8) -0.0014(6) 0.0057(6) -0.0013(6)
C14 0.0152(7) 0.0216(8) 0.0244(8) -0.0017(6) 0.0068(6) -0.0039(7)
C15 0.0151(7) 0.0159(7) 0.0237(8) 0.0006(6) 0.0032(6) 0.0001(6)
O16 0.0175(5) 0.0184(5) 0.0193(5) -0.0034(4) 0.0018(4) 0.0000(4)
O17 0.0259(6) 0.0309(6) 0.0227(6) -0.0077(5) 0.0068(5) -0.0016(5)
C18 0.0198(8) 0.0140(7) 0.0210(8) -0.0048(6) -0.0013(6) 0.0024(6)
C19 0.0208(8) 0.0201(8) 0.0271(8) -0.0020(6) 0.0037(6) 0.0032(7)
C20 0.0207(8) 0.0281(9) 0.0396(10) -0.0019(7) -0.0023(7) 0.0015(8)
C21 0.0331(10) 0.0282(10) 0.0328(10) -0.0073(8) -0.0081(8) -0.0024(8)
C22 0.0367(10) 0.0216(9) 0.0268(9) -0.0041(7) 0.0029(7) -0.0042(7)
C23 0.0224(8) 0.0178(8) 0.0294(9) -0.0008(6) 0.0045(7) 0.0004(7)
C24 0.0239(8) 0.0280(9) 0.0354(10) -0.0007(7) 0.0107(7) -0.0005(7)
C25 0.0235(10) 0.0716(16) 0.0808(17) 0.0045(10) 0.0139(10) -0.0276(14)
C26 0.0683(15) 0.0342(11) 0.0479(13) -0.0014(10) 0.0361(11) 0.0058(9)
C27 0.0342(10) 0.0215(9) 0.0373(10) 0.0054(7) 0.0124(8) 0.0002(7)
C28 0.0270(9) 0.0296(9) 0.0258(9) -0.0018(7) -0.0014(7) -0.0090(7)
S29 0.02347(19) 0.0218(2) 0.01792(19) -0.00431(16) 0.00205(14) -0.00007(16)
O30 0.0275(6) 0.0292(6) 0.0258(6) 0.0059(5) 0.0033(5) -0.0017(5)
O31 0.0408(7) 0.0270(6) 0.0284(7) -0.0141(5) -0.0043(5) -0.0001(5)
O32 0.0380(7) 0.0351(7) 0.0190(6) -0.0063(5) 0.0028(5) 0.0036(5)
C33 0.0258(8) 0.0270(9) 0.0234(8) 0.0018(7) 0.0033(6) -0.0023(7)
F34 0.0346(6) 0.0779(9) 0.0271(6) 0.0028(6) 0.0124(5) 0.0057(6)
F35 0.0349(6) 0.0407(6) 0.0488(7) 0.0174(5) 0.0001(5) -0.0094(5)
F36 0.0302(6) 0.0375(6) 0.0564(7) -0.0148(5) 0.0092(5) -0.0106(5)

loop_
_atom_type_symbol
_atom_type_description
_atom_type_scat_dispersion_real
_atom_type_scat_dispersion_imag
_atom_type_scat_source
C C 0.0033 0.0016 'International Tables Vol C Tables 4.2.6.8 and 6.1.1.4'
H H 0.0000 0.0000 'International Tables Vol C Tables 4.2.6.8 and 6.1.1.4'
N N 0.0061 0.0033 'International Tables Vol C Tables 4.2.6.8 and 6.1.1.4'
O O 0.0106 0.0060 'International Tables Vol C Tables 4.2.6.8 and 6.1.1.4'
F F 0.0171 0.0103 'International Tables Vol C Tables 4.2.6.8 and 6.1.1.4'
S S 0.1246 0.1234 'International Tables Vol C Tables 4.2.6.8 and 6.1.1.4'

loop_
_geom_angle_atom_site_label_1
_geom_angle_atom_site_label_2
_geom_angle_atom_site_label_3
_geom_angle
C2 C1 C11 120.80(15)
C2 C1 H1 119.6
C11 C1 H1 119.6
C1 C2 C3 119.37(15)
C1 C2 H2 120.3
C3 C2 H2 120.3
C4 C3 C2 122.35(15)
C4 C3 H3 118.8
C2 C3 H3 118.8
C3 C4 C12 119.61(15)
C3 C4 H4 120.2
C12 C4 H4 120.2
C6 C5 C14 120.00(16)
C6 C5 H5 120.0
C14 C5 H5 120.0
C5 C6 C7 121.63(16)
C5 C6 H6 119.2
C7 C6 H6 119.2
C8 C7 C6 120.23(16)
C8 C7 H7 119.9
C6 C7 H7 119.9
C7 C8 C13 120.61(16)
C7 C8 H8 119.7
C13 C8 H8 119.7
C11 C9 C13 121.23(14)
C11 C9 C15 121.22(13)
C13 C9 C15 117.54(13)
C14 N10 C12 122.24(13)
C14 N10 C28 119.84(13)
C12 N10 C28 117.90(13)
C9 C11 C12 118.65(14)
C9 C11 C1 122.73(14)
C12 C11 C1 118.61(14)
N10 C12 C4 121.11(14)
N10 C12 C11 119.66(14)
C4 C12 C11 119.22(14)
C9 C13 C8 122.60(14)
C9 C13 C14 118.65(14)
C8 C13 C14 118.74(14)
N10 C14 C5 121.64(14)
N10 C14 C13 119.56(13)
C5 C14 C13 118.80(14)
O17 C15 O16 125.27(14)
C9 C15 O16 111.10(13)
C9 C15 O17 123.61(13)
C15 O16 C18 117.78(11)
C23 C18 C19 124.09(14)
C23 C18 O16 118.38(13)
C19 C18 O16 117.45(14)
C18 C19 C20 114.39(15)
C18 C19 C24 123.17(14)
C20 C19 C24 122.44(15)
C21 C20 C19 122.61(16)
C21 C20 H20 118.7
C19 C20 H20 118.7
C22 C21 C20 120.42(16)
C22 C21 H21 119.8
C20 C21 H21 119.8
C21 C22 C23 119.25(16)
C21 C22 H22 120.4
C23 C22 H22 120.4
C18 C23 C22 119.25(15)
C18 C23 H23 120.4
C22 C23 H23 120.4
C25 C24 C19 111.16(15)
C25 C24 C26 109.00(17)
C19 C24 C26 110.26(14)
C25 C24 C27 106.82(15)
C19 C24 C27 110.54(13)
C26 C24 C27 108.97(15)
C24 C25 H25C 109.5
C24 C25 H25B 109.5
H25C C25 H25B 109.5
C24 C25 H25A 109.5
H25C C25 H25A 109.5
H25B C25 H25A 109.5
C24 C26 H26C 109.5
C24 C26 H26B 109.5
H26C C26 H26B 109.5
C24 C26 H26A 109.5
H26C C26 H26A 109.5
H26B C26 H26A 109.5
C24 C27 H27C 109.5
C24 C27 H27B 109.5
H27C C27 H27B 109.5
C24 C27 H27A 109.5
H27C C27 H27A 109.5
H27B C27 H27A 109.5
N10 C28 H28C 109.5
N10 C28 H28B 109.5
H28C C28 H28B 109.5
N10 C28 H28A 109.5
H28C C28 H28A 109.5
H28B C28 H28A 109.5
O30 S29 O32 115.64(7)
O30 S29 O31 114.84(7)
O32 S29 O31 114.74(7)
O30 S29 C33 102.71(7)
O32 S29 C33 102.82(8)
O31 S29 C33 103.54(8)
F36 C33 F34 107.68(14)
F36 C33 F35 106.40(13)
F34 C33 F35 107.46(13)
F36 C33 S29 111.49(11)
F34 C33 S29 111.69(11)
F35 C33 S29 111.84(12)

loop_
_geom_bond_atom_site_label_1
_geom_bond_atom_site_label_2
_geom_bond_distance
C1 C2 1.362(2)
C1 C11 1.433(2)
C1 H1 0.9500
C2 C3 1.416(2)
C2 H2 0.9500
C3 C4 1.359(2)
C3 H3 0.9500
C4 C12 1.418(2)
C4 H4 0.9500
C5 C6 1.362(2)
C5 C14 1.420(2)
C5 H5 0.9500
C6 C7 1.406(3)
C6 H6 0.9500
C7 C8 1.356(2)
C7 H7 0.9500
C8 C13 1.430(2)
C8 H8 0.9500
C9 C11 1.397(2)
C9 C13 1.404(2)
C9 C15 1.505(2)
N10 C14 1.372(2)
N10 C12 1.374(2)
N10 C28 1.483(2)
C11 C12 1.433(2)
C13 C14 1.432(2)
C15 O16 1.3496(18)
C15 O17 1.2001(18)
O16 C18 1.4259(18)
C18 C23 1.380(2)
C18 C19 1.398(2)
C19 C20 1.400(2)
C19 C24 1.535(2)
C20 C21 1.390(3)
C20 H20 0.9500
C21 C22 1.374(3)
C21 H21 0.9500
C22 C23 1.383(2)
C22 H22 0.9500
C23 H23 0.9500
C24 C25 1.534(3)
C24 C26 1.537(3)
C24 C27 1.540(2)
C25 H25C 0.9800
C25 H25B 0.9800
C25 H25A 0.9800
C26 H26C 0.9800
C26 H26B 0.9800
C26 H26A 0.9800
C27 H27C 0.9800
C27 H27B 0.9800
C27 H27A 0.9800
C28 H28C 0.9800
C28 H28B 0.9800
C28 H28A 0.9800
S29 O30 1.4395(12)
S29 O32 1.4416(12)
S29 O31 1.4431(12)
S29 C33 1.8202(17)
C33 F36 1.3319(19)
C33 F34 1.3330(19)
C33 F35 1.3369(19)

loop_
_geom_hbond_atom_site_label_D
_geom_hbond_atom_site_label_H
_geom_hbond_atom_site_label_A
_geom_hbond_site_symmetry_D
_geom_hbond_site_symmetry_H
_geom_hbond_site_symmetry_A
_geom_hbond_distance_DH
_geom_hbond_distance_HA
_geom_hbond_distance_DA
_geom_hbond_angle_DHA
_geom_hbond_publ_flag
C2 H2 O32 1_555 1_555 1_555 0.95 2.58 3.478(2) 158 y
C4 H4 O31 1_555 1_555 3_565 0.95 2.35 3.285(2) 168 y
C5 H5 O30 1_555 1_555 1_545 0.95 2.45 3.330(2) 155 y
C6 H6 O32 1_555 1_555 1_545 0.95 2.42 3.265(2) 148 y
C7 H7 F35 1_555 1_555 4_566 0.95 2.46 3.264(2) 143 y
C23 H23 F36 1_555 1_555 4_576 0.95 2.52 3.208(2) 130 y
C28 H28A O32 1_555 1_555 2_545 0.98 2.42 3.251(2) 142 y

loop_
_geom_torsion_atom_site_label_1
_geom_torsion_atom_site_label_2
_geom_torsion_atom_site_label_3
_geom_torsion_atom_site_label_4
_geom_torsion
C11 C1 C2 C3 0.8(2)
C1 C2 C3 C4 0.8(2)
C2 C3 C4 C12 -1.2(2)
C14 C5 C6 C7 -0.1(3)
C5 C6 C7 C8 0.2(3)
C6 C7 C8 C13 0.1(3)
C13 C9 C11 C12 0.0(2)
C15 C9 C11 C12 -178.70(13)
C13 C9 C11 C1 179.05(14)
C15 C9 C11 C1 0.4(2)
C2 C1 C11 C9 178.95(15)
C2 C1 C11 C12 -2.0(2)
C14 N10 C12 C4 179.37(14)
C28 N10 C12 C4 0.9(2)
C14 N10 C12 C11 0.2(2)
C28 N10 C12 C11 -178.30(13)
C3 C4 C12 N10 -179.19(14)
C3 C4 C12 C11 0.0(2)
C9 C11 C12 N10 -0.1(2)
C1 C11 C12 N10 -179.23(13)
C9 C11 C12 C4 -179.34(13)
C1 C11 C12 C4 1.6(2)
C11 C9 C13 C8 179.12(14)
C15 C9 C13 C8 -2.1(2)
C11 C9 C13 C14 0.1(2)
C15 C9 C13 C14 178.85(13)
C7 C8 C13 C9 -179.48(15)
C7 C8 C13 C14 -0.5(2)
C12 N10 C14 C5 -179.72(14)
C28 N10 C14 C5 -1.3(2)
C12 N10 C14 C13 -0.1(2)
C28 N10 C14 C13 178.38(13)
C6 C5 C14 N10 179.41(15)
C6 C5 C14 C13 -0.2(2)
C9 C13 C14 N10 -0.1(2)
C8 C13 C14 N10 -179.12(13)
C9 C13 C14 C5 179.59(14)
C8 C13 C14 C5 0.5(2)
C11 C9 C15 O17 119.85(17)
C13 C9 C15 O17 -58.9(2)
C11 C9 C15 O16 -61.87(17)
C13 C9 C15 O16 119.39(14)
O17 C15 O16 C18 3.0(2)
C9 C15 O16 C18 -175.23(12)
C15 O16 C18 C23 -56.98(18)
C15 O16 C18 C19 126.28(15)
C23 C18 C19 C20 -0.1(2)
O16 C18 C19 C20 176.40(13)
C23 C18 C19 C24 179.78(15)
O16 C18 C19 C24 -3.7(2)
C18 C19 C20 C21 0.4(2)
C24 C19 C20 C21 -179.52(16)
C19 C20 C21 C22 -0.3(3)
C20 C21 C22 C23 -0.2(3)
C19 C18 C23 C22 -0.3(2)
O16 C18 C23 C22 -176.77(13)
C21 C22 C23 C18 0.4(2)
C18 C19 C24 C25 -172.91(17)
C20 C19 C24 C25 7.0(2)
C18 C19 C24 C26 66.1(2)
C20 C19 C24 C26 -113.99(19)
C18 C19 C24 C27 -54.5(2)
C20 C19 C24 C27 125.45(17)
O30 S29 C33 F36 58.93(13)
O32 S29 C33 F36 -61.49(13)
O31 S29 C33 F36 178.76(11)
O30 S29 C33 F34 -61.59(13)
O32 S29 C33 F34 177.99(12)
O31 S29 C33 F34 58.23(13)
O30 S29 C33 F35 177.92(11)
O32 S29 C33 F35 57.51(12)
O31 S29 C33 F35 -62.25(13)

loop_
_cod_related_entry_id
_cod_related_entry_database
_cod_related_entry_code
1 ChemSpider 21121189
